data_4105461
loop_
_publ_author_name
'Stefan Wiese'
'Pooja Kapoor'
'Kamille D. Williams'
'Timothy H. Warren'

_publ_contact_author 'Timothy H. Warren'
_publ_contact_author_email thw@georgetown.edu
_publ_section_title
;
 Nitric Oxide Oxidatively Nitrosylates Ni(I) and Cu(I) C-Organonitroso
 Adducts
;
_journal_name_full 'Journal of the American Chemical Society'
_journal_page_first 18105
_journal_page_last 18111
_journal_paper_doi 10.1021/ja903550n
_journal_volume 131
_journal_year 2009
_chemical_formula_sum 'C48 H55 Cu2 N5 O'
_chemical_formula_weight 845.05
_chemical_name_common {[Me2NN]Cu}2(m-h2:h1-ONPh)
_chemical_name_systematic
; 
 ? 
;
_space_group_IT_number 14
_symmetry_cell_setting monoclinic
_symmetry_space_group_name_Hall '-P 2ybc'
_symmetry_space_group_name_H-M 'P 1 21/c 1'
_atom_sites_solution_hydrogens geom
_atom_sites_solution_primary direct
_atom_sites_solution_secondary difmap
_audit_creation_method SHELXL-97
_cell_angle_alpha 90.00
_cell_angle_beta 90.7290(10)
_cell_angle_gamma 90.00
_cell_formula_units_Z 4
_cell_length_a 16.0009(14)
_cell_length_b 11.3762(10)
_cell_length_c 23.591(2)
_cell_measurement_reflns_used 9968
_cell_measurement_temperature 100(2)
_cell_measurement_theta_max 28.257
_cell_measurement_theta_min 2.197
_cell_volume 4293.9(6)
_computing_cell_refinement 'Bruker SMART'
_computing_data_collection 'Bruker SMART'
_computing_data_reduction 'Bruker SMART'
_computing_molecular_graphics 'ORTEP-3 for Windows; Ferrugia L J (1997), J. Appl. Cryst. 30, 565'
_computing_publication_material 'Bruker SHELXTL'
_computing_structure_refinement 'SHELXL-97 (Sheldrick, 1997)'
_computing_structure_solution 'SHELXS-97 (Sheldrick, 1990)'
_diffrn_ambient_temperature 100(2)
_diffrn_measured_fraction_theta_full 1.000
_diffrn_measured_fraction_theta_max 1.000
_diffrn_radiation_monochromator graphite
_diffrn_radiation_source 'fine-focus sealed tube'
_diffrn_radiation_type MoK\a
_diffrn_radiation_wavelength 0.71073
_diffrn_reflns_av_R_equivalents 0.0915
_diffrn_reflns_av_sigmaI/netI 0.0584
_diffrn_reflns_limit_h_max 19
_diffrn_reflns_limit_h_min -19
_diffrn_reflns_limit_k_max 14
_diffrn_reflns_limit_k_min -14
_diffrn_reflns_limit_l_max 29
_diffrn_reflns_limit_l_min -29
_diffrn_reflns_number 33281
_diffrn_reflns_theta_full 26.00
_diffrn_reflns_theta_max 26.00
_diffrn_reflns_theta_min 1.27
_exptl_absorpt_coefficient_mu 1.032
_exptl_absorpt_correction_T_max 0.7471
_exptl_absorpt_correction_T_min 0.5320
_exptl_absorpt_correction_type multi-scan
_exptl_absorpt_process_details 'SADABS based on Blessing's method; Blessing, Acta Cryst. (1995) A51 33-38'
_exptl_crystal_colour black
_exptl_crystal_density_diffrn 1.307
_exptl_crystal_description block
_exptl_crystal_F_000 1776
_exptl_crystal_size_max 0.70
_exptl_crystal_size_mid 0.42
_exptl_crystal_size_min 0.30
_refine_diff_density_max 1.326
_refine_diff_density_min -0.840
_refine_diff_density_rms 0.082
_refine_ls_extinction_method none
_refine_ls_goodness_of_fit_ref 1.119
_refine_ls_hydrogen_treatment constr
_refine_ls_matrix_type full
_refine_ls_number_parameters 517
_refine_ls_number_reflns 8435
_refine_ls_number_restraints 0
_refine_ls_restrained_S_all 1.119
_refine_ls_R_factor_all 0.0458
_refine_ls_R_factor_gt 0.0374
_refine_ls_shift/su_max 0.001
_refine_ls_shift/su_mean 0.000
_refine_ls_structure_factor_coef Fsqd
_refine_ls_weighting_details 'calc w=1/[\s^2^(Fo^2^)+(0.0549P)^2^+0.1017P] where P=(Fo^2^+2Fc^2^)/3'
_refine_ls_weighting_scheme calc
_refine_ls_wR_factor_gt 0.0973
_refine_ls_wR_factor_ref 0.1047
_reflns_number_gt 7032
_reflns_number_total 8435
_reflns_threshold_expression >2sigma(I)
_cod_data_source_file ja903550n_si_005.cif
_cod_data_source_block 2b_{[Me2NN]Cu}2(m-h2:h1-ONPh)
_cod_original_cell_volume 4293.9(7)
_cod_database_code 4105461

loop_
_symmetry_equiv_pos_as_xyz
'x, y, z'
'-x, y+1/2, -z+1/2'
'-x, -y, -z'
'x, -y-1/2, z-1/2'

loop_
_atom_site_label
_atom_site_type_symbol
_atom_site_fract_x
_atom_site_fract_y
_atom_site_fract_z
_atom_site_U_iso_or_equiv
_atom_site_adp_type
_atom_site_occupancy
_atom_site_symmetry_multiplicity
_atom_site_calc_flag
_atom_site_refinement_flags
Cu1 Cu 0.221582(16) 0.13677(2) 0.373891(11) 0.01510(9) Uani 1 1 d .
Cu2 Cu 0.316352(15) -0.15405(2) 0.394161(10) 0.01466(9) Uani 1 1 d .
C44 C 0.13146(15) -0.16058(18) 0.35382(10) 0.0217(5) Uani 1 1 d .
H44 H 0.1716 -0.1814 0.3262 0.026 Uiso 1 1 calc R
N2 N 0.19209(11) 0.16253(14) 0.29737(7) 0.0171(4) Uani 1 1 d .
O1 O 0.24627(10) 0.05130(13) 0.43817(6) 0.0240(3) Uani 1 1 d .
N3 N 0.31850(10) -0.21615(14) 0.47206(7) 0.0146(4) Uani 1 1 d .
N4 N 0.39494(10) -0.25537(15) 0.35934(7) 0.0155(4) Uani 1 1 d .
N1 N 0.22152(11) 0.29374(15) 0.40145(7) 0.0169(4) Uani 1 1 d .
N5 N 0.23510(11) -0.03244(15) 0.39717(8) 0.0200(4) Uani 1 1 d .
C22 C 0.36744(12) -0.30635(18) 0.48561(9) 0.0157(4) Uani 1 1 d .
C27 C 0.27431(13) -0.15789(17) 0.51613(9) 0.0154(4) Uani 1 1 d .
C1 C 0.20871(13) 0.38510(18) 0.36674(9) 0.0190(5) Uani 1 1 d .
C28 C 0.19571(13) -0.19868(18) 0.53316(9) 0.0168(4) Uani 1 1 d .
C11 C 0.16998(14) 0.33674(18) 0.49700(10) 0.0218(5) Uani 1 1 d .
C6 C 0.23694(13) 0.31468(17) 0.46020(9) 0.0164(4) Uani 1 1 d .
C8 C 0.33439(15) 0.33160(19) 0.53807(10) 0.0251(5) Uani 1 1 d .
H8 H 0.3900 0.3278 0.5526 0.030 Uiso 1 1 calc R
C26 C 0.49377(13) -0.42075(19) 0.35923(9) 0.0205(5) Uani 1 1 d .
H26A H 0.4691 -0.4505 0.3238 0.031 Uiso 1 1 calc R
H26B H 0.5084 -0.4870 0.3840 0.031 Uiso 1 1 calc R
H26C H 0.5442 -0.3754 0.3509 0.031 Uiso 1 1 calc R
C33 C 0.42446(13) -0.23856(17) 0.30249(9) 0.0167(4) Uani 1 1 d .
C29 C 0.15308(14) -0.13537(19) 0.57414(9) 0.0215(5) Uani 1 1 d .
H29 H 0.1000 -0.1623 0.5863 0.026 Uiso 1 1 calc R
C23 C 0.41676(13) -0.36676(18) 0.44605(9) 0.0167(4) Uani 1 1 d .
H23 H 0.4445 -0.4345 0.4604 0.020 Uiso 1 1 calc R
C7 C 0.31937(13) 0.31006(18) 0.48111(9) 0.0186(5) Uani 1 1 d .
C3 C 0.18494(13) 0.27061(19) 0.27621(9) 0.0199(5) Uani 1 1 d .
C24 C 0.43126(13) -0.34244(17) 0.38869(9) 0.0157(4) Uani 1 1 d .
C2 C 0.19270(14) 0.37360(18) 0.30873(10) 0.0218(5) Uani 1 1 d .
H2 H 0.1862 0.4452 0.2884 0.026 Uiso 1 1 calc R
C48 C 0.09324(14) -0.04746(19) 0.43576(9) 0.0219(5) Uani 1 1 d .
H48 H 0.1073 0.0082 0.4644 0.026 Uiso 1 1 calc R
C43 C 0.15120(13) -0.07946(18) 0.39548(9) 0.0187(5) Uani 1 1 d .
C46 C -0.00569(15) -0.1794(2) 0.39289(10) 0.0287(5) Uani 1 1 d .
H46 H -0.0597 -0.2141 0.3922 0.034 Uiso 1 1 calc R
C25 C 0.37273(14) -0.34735(19) 0.54627(9) 0.0199(5) Uani 1 1 d .
H25A H 0.3957 -0.2842 0.5701 0.030 Uiso 1 1 calc R
H25B H 0.4092 -0.4164 0.5488 0.030 Uiso 1 1 calc R
H25C H 0.3168 -0.3681 0.5594 0.030 Uiso 1 1 calc R
C40 C 0.39419(14) -0.0138(2) 0.52153(11) 0.0280(5) Uani 1 1 d .
H40A H 0.4047 0.0651 0.5367 0.042 Uiso 1 1 calc R
H40B H 0.3960 -0.0116 0.4800 0.042 Uiso 1 1 calc R
H40C H 0.4371 -0.0680 0.5360 0.042 Uiso 1 1 calc R
C19 C 0.08131(15) 0.3359(2) 0.47527(12) 0.0342(6) Uani 1 1 d .
H19A H 0.0432 0.3489 0.5069 0.051 Uiso 1 1 calc R
H19B H 0.0691 0.2598 0.4576 0.051 Uiso 1 1 calc R
H19C H 0.0738 0.3986 0.4472 0.051 Uiso 1 1 calc R
C10 C 0.18854(16) 0.36056(19) 0.55369(10) 0.0267(6) Uani 1 1 d .
H10 H 0.1443 0.3786 0.5788 0.032 Uiso 1 1 calc R
C32 C 0.30887(14) -0.05545(19) 0.53993(9) 0.0209(5) Uani 1 1 d .
C39 C 0.15767(13) -0.30684(19) 0.50729(10) 0.0217(5) Uani 1 1 d .
H39A H 0.1510 -0.2956 0.4663 0.033 Uiso 1 1 calc R
H39B H 0.1029 -0.3212 0.5241 0.033 Uiso 1 1 calc R
H39C H 0.1943 -0.3744 0.5146 0.033 Uiso 1 1 calc R
C34 C 0.49604(14) -0.16992(19) 0.29405(10) 0.0229(5) Uani 1 1 d .
C38 C 0.38332(14) -0.29201(18) 0.25666(9) 0.0211(5) Uani 1 1 d .
C31 C 0.26367(14) 0.0052(2) 0.58054(10) 0.0261(5) Uani 1 1 d .
H31 H 0.2863 0.0748 0.5969 0.031 Uiso 1 1 calc R
C47 C 0.01466(14) -0.0978(2) 0.43366(10) 0.0267(5) Uani 1 1 d .
H47 H -0.0258 -0.0756 0.4608 0.032 Uiso 1 1 calc R
C30 C 0.18629(14) -0.0345(2) 0.59739(10) 0.0264(5) Uani 1 1 d .
H30 H 0.1560 0.0079 0.6251 0.032 Uiso 1 1 calc R
C9 C 0.26980(16) 0.35862(19) 0.57431(10) 0.0270(5) Uani 1 1 d .
H9 H 0.2812 0.3757 0.6131 0.032 Uiso 1 1 calc R
C42 C 0.30658(15) -0.36544(19) 0.26516(10) 0.0255(5) Uani 1 1 d .
H42A H 0.3213 -0.4357 0.2871 0.038 Uiso 1 1 calc R
H42B H 0.2835 -0.3890 0.2282 0.038 Uiso 1 1 calc R
H42C H 0.2649 -0.3196 0.2857 0.038 Uiso 1 1 calc R
C35 C 0.52784(16) -0.1619(2) 0.23962(11) 0.0307(6) Uani 1 1 d .
H35 H 0.5775 -0.1181 0.2335 0.037 Uiso 1 1 calc R
C37 C 0.41666(16) -0.2794(2) 0.20257(10) 0.0276(5) Uani 1 1 d .
H37 H 0.3892 -0.3150 0.1710 0.033 Uiso 1 1 calc R
C36 C 0.48864(16) -0.2163(2) 0.19430(10) 0.0316(6) Uani 1 1 d .
H36 H 0.5114 -0.2101 0.1574 0.038 Uiso 1 1 calc R
C12 C 0.17479(14) 0.06478(18) 0.26095(9) 0.0201(5) Uani 1 1 d .
C4 C 0.21291(15) 0.50870(18) 0.39059(10) 0.0248(5) Uani 1 1 d .
H4A H 0.1726 0.5166 0.4213 0.037 Uiso 1 1 calc R
H4B H 0.1994 0.5654 0.3605 0.037 Uiso 1 1 calc R
H4C H 0.2694 0.5241 0.4053 0.037 Uiso 1 1 calc R
C13 C 0.09119(15) 0.02878(19) 0.25280(10) 0.0249(5) Uani 1 1 d .
C17 C 0.24082(16) 0.0053(2) 0.23561(10) 0.0279(5) Uani 1 1 d .
C20 C 0.02112(15) 0.0886(2) 0.28368(11) 0.0316(6) Uani 1 1 d .
H20A H -0.0327 0.0601 0.2688 0.047 Uiso 1 1 calc R
H20B H 0.0249 0.1738 0.2780 0.047 Uiso 1 1 calc R
H20C H 0.0256 0.0707 0.3242 0.047 Uiso 1 1 calc R
C18 C 0.38993(14) 0.2861(2) 0.44158(10) 0.0266(5) Uani 1 1 d .
H18A H 0.4427 0.2840 0.4631 0.040 Uiso 1 1 calc R
H18B H 0.3923 0.3484 0.4130 0.040 Uiso 1 1 calc R
H18C H 0.3809 0.2102 0.4228 0.040 Uiso 1 1 calc R
C21 C 0.32973(16) 0.0423(2) 0.24686(12) 0.0363(6) Uani 1 1 d .
H21A H 0.3676 -0.0082 0.2254 0.054 Uiso 1 1 calc R
H21B H 0.3425 0.0352 0.2875 0.054 Uiso 1 1 calc R
H21C H 0.3371 0.1242 0.2350 0.054 Uiso 1 1 calc R
C14 C 0.07531(18) -0.0646(2) 0.21597(11) 0.0360(6) Uani 1 1 d .
H14 H 0.0193 -0.0886 0.2089 0.043 Uiso 1 1 calc R
C41 C 0.53776(15) -0.1092(2) 0.34314(11) 0.0324(6) Uani 1 1 d .
H41A H 0.5849 -0.0626 0.3295 0.049 Uiso 1 1 calc R
H41B H 0.5581 -0.1680 0.3704 0.049 Uiso 1 1 calc R
H41C H 0.4975 -0.0574 0.3617 0.049 Uiso 1 1 calc R
C15 C 0.1394(2) -0.1222(2) 0.18983(12) 0.0428(7) Uani 1 1 d .
H15 H 0.1275 -0.1854 0.1647 0.051 Uiso 1 1 calc R
C16 C 0.22133(19) -0.0888(2) 0.19991(11) 0.0401(7) Uani 1 1 d .
H16 H 0.2652 -0.1307 0.1822 0.048 Uiso 1 1 calc R
C45 C 0.05311(15) -0.2112(2) 0.35250(10) 0.0285(5) Uani 1 1 d .
H45 H 0.0392 -0.2676 0.3242 0.034 Uiso 1 1 calc R
C5 C 0.16800(17) 0.2865(2) 0.21373(10) 0.0302(6) Uani 1 1 d .
H5A H 0.2114 0.2463 0.1921 0.045 Uiso 1 1 calc R
H5B H 0.1684 0.3705 0.2045 0.045 Uiso 1 1 calc R
H5C H 0.1132 0.2531 0.2039 0.045 Uiso 1 1 calc R

loop_
_atom_site_aniso_label
_atom_site_aniso_U_11
_atom_site_aniso_U_22
_atom_site_aniso_U_33
_atom_site_aniso_U_23
_atom_site_aniso_U_13
_atom_site_aniso_U_12
Cu1 0.01997(15) 0.01206(14) 0.01327(15) 0.00060(10) -0.00033(10) 0.00125(10)
Cu2 0.01737(15) 0.01368(14) 0.01297(14) 0.00108(10) 0.00160(10) 0.00326(10)
C44 0.0283(12) 0.0182(11) 0.0188(12) 0.0012(9) 0.0034(9) 0.0052(9)
N2 0.0242(10) 0.0131(8) 0.0141(9) 0.0009(7) 0.0006(7) -0.0010(7)
O1 0.0350(9) 0.0173(8) 0.0194(8) -0.0023(7) -0.0033(7) 0.0006(7)
N3 0.0175(9) 0.0136(8) 0.0127(9) 0.0008(7) 0.0008(7) 0.0015(7)
N4 0.0192(9) 0.0149(8) 0.0125(9) 0.0001(7) 0.0026(7) 0.0012(7)
N1 0.0204(9) 0.0149(9) 0.0153(9) 0.0006(7) 0.0008(7) -0.0012(7)
N5 0.0240(10) 0.0132(8) 0.0228(10) -0.0002(8) 0.0008(8) 0.0010(7)
C22 0.0138(10) 0.0151(10) 0.0181(11) 0.0003(9) -0.0020(8) -0.0025(8)
C27 0.0185(11) 0.0161(10) 0.0114(10) 0.0002(8) 0.0007(8) 0.0031(8)
C1 0.0208(11) 0.0130(10) 0.0234(12) -0.0015(9) 0.0038(9) 0.0002(8)
C28 0.0208(11) 0.0157(10) 0.0137(10) 0.0021(9) -0.0016(8) 0.0018(8)
C11 0.0228(12) 0.0180(11) 0.0247(12) 0.0002(10) 0.0069(9) -0.0034(9)
C6 0.0222(11) 0.0113(9) 0.0158(11) 0.0001(9) 0.0024(8) -0.0038(8)
C8 0.0275(13) 0.0218(11) 0.0259(13) 0.0019(10) -0.0047(10) -0.0056(10)
C26 0.0233(11) 0.0192(11) 0.0192(11) -0.0012(9) 0.0022(9) 0.0047(9)
C33 0.0206(11) 0.0129(10) 0.0167(11) 0.0024(9) 0.0043(8) 0.0062(8)
C29 0.0201(11) 0.0279(12) 0.0166(11) 0.0030(10) 0.0027(9) 0.0034(9)
C23 0.0179(11) 0.0139(10) 0.0183(11) 0.0024(9) -0.0012(8) 0.0019(8)
C7 0.0219(11) 0.0155(10) 0.0186(11) -0.0015(9) 0.0027(9) -0.0053(9)
C3 0.0234(11) 0.0186(10) 0.0177(11) 0.0021(9) 0.0000(9) -0.0007(9)
C24 0.0156(10) 0.0126(10) 0.0189(11) -0.0017(8) -0.0012(8) 0.0000(8)
C2 0.0315(13) 0.0120(10) 0.0218(12) 0.0043(9) -0.0026(10) 0.0008(9)
C48 0.0255(12) 0.0228(11) 0.0173(11) 0.0006(10) -0.0009(9) 0.0047(9)
C43 0.0191(11) 0.0140(10) 0.0232(12) 0.0070(9) 0.0009(9) 0.0043(8)
C46 0.0214(12) 0.0353(13) 0.0292(13) 0.0088(12) -0.0053(10) -0.0063(10)
C25 0.0216(11) 0.0214(11) 0.0167(11) 0.0029(9) -0.0012(9) 0.0052(9)
C40 0.0266(13) 0.0251(12) 0.0322(14) -0.0049(11) -0.0003(10) -0.0068(10)
C19 0.0238(13) 0.0389(14) 0.0402(16) 0.0008(13) 0.0100(11) -0.0010(11)
C10 0.0362(14) 0.0208(11) 0.0235(13) -0.0010(10) 0.0149(11) -0.0059(10)
C32 0.0229(11) 0.0201(11) 0.0195(11) -0.0011(9) -0.0020(9) -0.0009(9)
C39 0.0198(11) 0.0186(11) 0.0269(12) 0.0004(10) 0.0023(9) -0.0005(9)
C34 0.0226(12) 0.0176(10) 0.0287(13) 0.0075(10) 0.0024(10) 0.0024(9)
C38 0.0296(12) 0.0168(10) 0.0170(11) 0.0008(9) 0.0027(9) 0.0057(9)
C31 0.0298(13) 0.0222(11) 0.0263(12) -0.0090(10) -0.0036(10) 0.0008(10)
C47 0.0235(12) 0.0370(13) 0.0198(12) 0.0050(11) 0.0047(9) 0.0042(10)
C30 0.0303(13) 0.0306(13) 0.0184(11) -0.0085(10) 0.0026(9) 0.0092(10)
C9 0.0443(15) 0.0220(12) 0.0147(12) -0.0010(10) 0.0021(10) -0.0111(10)
C42 0.0340(14) 0.0221(11) 0.0203(12) -0.0036(10) -0.0037(10) -0.0020(10)
C35 0.0249(13) 0.0288(13) 0.0385(15) 0.0156(12) 0.0105(11) 0.0017(10)
C37 0.0442(15) 0.0222(11) 0.0166(12) -0.0003(10) 0.0029(10) 0.0065(11)
C36 0.0431(15) 0.0313(13) 0.0207(12) 0.0072(11) 0.0131(11) 0.0078(11)
C12 0.0326(12) 0.0167(10) 0.0111(10) 0.0008(9) 0.0002(9) 0.0004(9)
C4 0.0345(13) 0.0146(11) 0.0252(12) -0.0017(10) 0.0028(10) -0.0008(9)
C13 0.0367(13) 0.0201(11) 0.0178(11) 0.0035(10) -0.0059(10) -0.0042(10)
C17 0.0420(15) 0.0228(12) 0.0190(12) 0.0010(10) 0.0084(10) 0.0022(11)
C20 0.0278(13) 0.0341(13) 0.0329(14) 0.0064(12) -0.0061(10) -0.0015(11)
C18 0.0198(12) 0.0276(12) 0.0324(13) -0.0026(11) 0.0024(10) -0.0025(10)
C21 0.0348(14) 0.0351(14) 0.0394(15) 0.0000(13) 0.0170(12) 0.0047(12)
C14 0.0526(17) 0.0281(13) 0.0270(13) 0.0019(12) -0.0104(12) -0.0134(12)
C41 0.0303(13) 0.0279(13) 0.0389(15) 0.0087(12) -0.0046(11) -0.0099(11)
C15 0.074(2) 0.0272(13) 0.0267(15) -0.0101(12) -0.0042(14) -0.0077(14)
C16 0.066(2) 0.0281(13) 0.0262(14) -0.0038(12) 0.0140(13) 0.0070(14)
C45 0.0376(14) 0.0261(12) 0.0215(12) -0.0009(10) -0.0079(10) -0.0008(11)
C5 0.0476(15) 0.0214(12) 0.0215(13) 0.0049(10) -0.0046(11) -0.0035(11)

loop_
_atom_type_symbol
_atom_type_description
_atom_type_scat_dispersion_real
_atom_type_scat_dispersion_imag
_atom_type_scat_source
C C 0.0033 0.0016 'International Tables Vol C Tables 4.2.6.8 and 6.1.1.4'
H H 0.0000 0.0000 'International Tables Vol C Tables 4.2.6.8 and 6.1.1.4'
N N 0.0061 0.0033 'International Tables Vol C Tables 4.2.6.8 and 6.1.1.4'
O O 0.0106 0.0060 'International Tables Vol C Tables 4.2.6.8 and 6.1.1.4'
Cu Cu 0.3201 1.2651 'International Tables Vol C Tables 4.2.6.8 and 6.1.1.4'

loop_
_geom_angle_atom_site_label_1
_geom_angle_atom_site_label_2
_geom_angle_atom_site_label_3
_geom_angle
O1 Cu1 N2 157.05(7)
O1 Cu1 N1 102.45(7)
N2 Cu1 N1 100.40(7)
O1 Cu1 N5 41.28(7)
N2 Cu1 N5 115.80(7)
N1 Cu1 N5 143.69(8)
N4 Cu2 N5 156.14(8)
N4 Cu2 N3 100.49(7)
N5 Cu2 N3 103.31(7)
C45 C44 C43 119.6(2)
C45 C44 H44 120.2
C43 C44 H44 120.2
C3 N2 C12 118.53(18)
C3 N2 Cu1 121.50(15)
C12 N2 Cu1 119.95(13)
N5 O1 Cu1 76.15(10)
C22 N3 C27 118.65(17)
C22 N3 Cu2 120.37(14)
C27 N3 Cu2 120.68(13)
C24 N4 C33 115.77(16)
C24 N4 Cu2 120.75(14)
C33 N4 Cu2 123.28(13)
C1 N1 C6 119.27(17)
C1 N1 Cu1 121.44(14)
C6 N1 Cu1 119.28(13)
O1 N5 C43 112.97(16)
O1 N5 Cu2 116.76(13)
C43 N5 Cu2 111.42(13)
O1 N5 Cu1 62.57(9)
C43 N5 Cu1 104.47(13)
Cu2 N5 Cu1 139.22(10)
N3 C22 C23 123.45(19)
N3 C22 C25 119.61(18)
C23 C22 C25 116.93(18)
C28 C27 C32 120.64(19)
C28 C27 N3 120.57(18)
C32 C27 N3 118.70(18)
N1 C1 C2 123.54(19)
N1 C1 C4 119.21(19)
C2 C1 C4 117.24(19)
C29 C28 C27 118.5(2)
C29 C28 C39 120.51(19)
C27 C28 C39 121.02(18)
C10 C11 C6 118.1(2)
C10 C11 C19 121.2(2)
C6 C11 C19 120.7(2)
C7 C6 C11 120.6(2)
C7 C6 N1 119.08(18)
C11 C6 N1 120.33(19)
C7 C8 C9 121.1(2)
C7 C8 H8 119.4
C9 C8 H8 119.4
C24 C26 H26A 109.5
C24 C26 H26B 109.5
H26A C26 H26B 109.5
C24 C26 H26C 109.5
H26A C26 H26C 109.5
H26B C26 H26C 109.5
C38 C33 C34 120.6(2)
C38 C33 N4 120.37(19)
C34 C33 N4 118.96(19)
C30 C29 C28 121.2(2)
C30 C29 H29 119.4
C28 C29 H29 119.4
C24 C23 C22 130.04(19)
C24 C23 H23 115.0
C22 C23 H23 115.0
C8 C7 C6 119.0(2)
C8 C7 C18 120.9(2)
C6 C7 C18 120.0(2)
N2 C3 C2 124.0(2)
N2 C3 C5 119.44(19)
C2 C3 C5 116.59(19)
N4 C24 C23 124.69(18)
N4 C24 C26 118.90(18)
C23 C24 C26 116.40(18)
C1 C2 C3 128.9(2)
C1 C2 H2 115.6
C3 C2 H2 115.6
C47 C48 C43 118.9(2)
C47 C48 H48 120.5
C43 C48 H48 120.5
C44 C43 C48 121.0(2)
C44 C43 N5 118.08(19)
C48 C43 N5 120.9(2)
C47 C46 C45 119.9(2)
C47 C46 H46 120.1
C45 C46 H46 120.1
C22 C25 H25A 109.5
C22 C25 H25B 109.5
H25A C25 H25B 109.5
C22 C25 H25C 109.5
H25A C25 H25C 109.5
H25B C25 H25C 109.5
C32 C40 H40A 109.5
C32 C40 H40B 109.5
H40A C40 H40B 109.5
C32 C40 H40C 109.5
H40A C40 H40C 109.5
H40B C40 H40C 109.5
C11 C19 H19A 109.5
C11 C19 H19B 109.5
H19A C19 H19B 109.5
C11 C19 H19C 109.5
H19A C19 H19C 109.5
H19B C19 H19C 109.5
C9 C10 C11 121.5(2)
C9 C10 H10 119.2
C11 C10 H10 119.2
C31 C32 C27 118.8(2)
C31 C32 C40 121.4(2)
C27 C32 C40 119.82(19)
C28 C39 H39A 109.5
C28 C39 H39B 109.5
H39A C39 H39B 109.5
C28 C39 H39C 109.5
H39A C39 H39C 109.5
H39B C39 H39C 109.5
C35 C34 C33 118.5(2)
C35 C34 C41 121.3(2)
C33 C34 C41 120.2(2)
C37 C38 C33 118.7(2)
C37 C38 C42 120.1(2)
C33 C38 C42 121.1(2)
C30 C31 C32 120.8(2)
C30 C31 H31 119.6
C32 C31 H31 119.6
C46 C47 C48 120.8(2)
C46 C47 H47 119.6
C48 C47 H47 119.6
C29 C30 C31 120.1(2)
C29 C30 H30 120.0
C31 C30 H30 120.0
C10 C9 C8 119.5(2)
C10 C9 H9 120.2
C8 C9 H9 120.2
C38 C42 H42A 109.5
C38 C42 H42B 109.5
H42A C42 H42B 109.5
C38 C42 H42C 109.5
H42A C42 H42C 109.5
H42B C42 H42C 109.5
C36 C35 C34 121.2(2)
C36 C35 H35 119.4
C34 C35 H35 119.4
C36 C37 C38 120.9(2)
C36 C37 H37 119.5
C38 C37 H37 119.5
C37 C36 C35 119.9(2)
C37 C36 H36 120.1
C35 C36 H36 120.1
C17 C12 C13 121.5(2)
C17 C12 N2 119.5(2)
C13 C12 N2 118.94(19)
C1 C4 H4A 109.5
C1 C4 H4B 109.5
H4A C4 H4B 109.5
C1 C4 H4C 109.5
H4A C4 H4C 109.5
H4B C4 H4C 109.5
C14 C13 C12 118.1(2)
C14 C13 C20 121.0(2)
C12 C13 C20 120.9(2)
C16 C17 C12 117.8(2)
C16 C17 C21 121.7(2)
C12 C17 C21 120.5(2)
C13 C20 H20A 109.5
C13 C20 H20B 109.5
H20A C20 H20B 109.5
C13 C20 H20C 109.5
H20A C20 H20C 109.5
H20B C20 H20C 109.5
C7 C18 H18A 109.5
C7 C18 H18B 109.5
H18A C18 H18B 109.5
C7 C18 H18C 109.5
H18A C18 H18C 109.5
H18B C18 H18C 109.5
C17 C21 H21A 109.5
C17 C21 H21B 109.5
H21A C21 H21B 109.5
C17 C21 H21C 109.5
H21A C21 H21C 109.5
H21B C21 H21C 109.5
C15 C14 C13 120.9(2)
C15 C14 H14 119.6
C13 C14 H14 119.6
C34 C41 H41A 109.5
C34 C41 H41B 109.5
H41A C41 H41B 109.5
C34 C41 H41C 109.5
H41A C41 H41C 109.5
H41B C41 H41C 109.5
C14 C15 C16 120.3(2)
C14 C15 H15 119.8
C16 C15 H15 119.8
C15 C16 C17 121.3(2)
C15 C16 H16 119.4
C17 C16 H16 119.4
C44 C45 C46 119.8(2)
C44 C45 H45 120.1
C46 C45 H45 120.1
C3 C5 H5A 109.5
C3 C5 H5B 109.5
H5A C5 H5B 109.5
C3 C5 H5C 109.5
H5A C5 H5C 109.5
H5B C5 H5C 109.5

loop_
_geom_bond_atom_site_label_1
_geom_bond_atom_site_label_2
_geom_bond_distance
Cu1 O1 1.8399(15)
Cu1 N2 1.8829(18)
Cu1 N1 1.9004(17)
Cu1 N5 2.0127(17)
Cu2 N4 1.9002(17)
Cu2 N5 1.9004(17)
Cu2 N3 1.9686(17)
C44 C45 1.380(3)
C44 C43 1.382(3)
C44 H44 0.9500
N2 C3 1.331(3)
N2 C12 1.430(3)
O1 N5 1.368(2)
N3 C22 1.327(3)
N3 C27 1.428(3)
N4 C24 1.337(3)
N4 C33 1.440(3)
N1 C1 1.337(3)
N1 C6 1.425(3)
N5 C43 1.445(3)
C22 C23 1.409(3)
C22 C25 1.506(3)
C27 C28 1.404(3)
C27 C32 1.404(3)
C1 C2 1.395(3)
C1 C4 1.516(3)
C28 C29 1.391(3)
C28 C39 1.499(3)
C11 C10 1.393(3)
C11 C6 1.410(3)
C11 C19 1.503(3)
C6 C7 1.403(3)
C8 C7 1.384(3)
C8 C9 1.384(3)
C8 H8 0.9500
C26 C24 1.515(3)
C26 H26A 0.9800
C26 H26B 0.9800
C26 H26C 0.9800
C33 C38 1.398(3)
C33 C34 1.402(3)
C29 C30 1.376(3)
C29 H29 0.9500
C23 C24 1.403(3)
C23 H23 0.9500
C7 C18 1.498(3)
C3 C2 1.405(3)
C3 C5 1.506(3)
C2 H2 0.9500
C48 C47 1.382(3)
C48 C43 1.385(3)
C48 H48 0.9500
C46 C47 1.373(3)
C46 C45 1.395(3)
C46 H46 0.9500
C25 H25A 0.9800
C25 H25B 0.9800
C25 H25C 0.9800
C40 C32 1.514(3)
C40 H40A 0.9800
C40 H40B 0.9800
C40 H40C 0.9800
C19 H19A 0.9800
C19 H19B 0.9800
C19 H19C 0.9800
C10 C9 1.383(4)
C10 H10 0.9500
C32 C31 1.391(3)
C39 H39A 0.9800
C39 H39B 0.9800
C39 H39C 0.9800
C34 C35 1.390(3)
C34 C41 1.498(3)
C38 C37 1.397(3)
C38 C42 1.501(3)
C31 C30 1.381(3)
C31 H31 0.9500
C47 H47 0.9500
C30 H30 0.9500
C9 H9 0.9500
C42 H42A 0.9800
C42 H42B 0.9800
C42 H42C 0.9800
C35 C36 1.379(4)
C35 H35 0.9500
C37 C36 1.373(3)
C37 H37 0.9500
C36 H36 0.9500
C12 C17 1.396(3)
C12 C13 1.410(3)
C4 H4A 0.9800
C4 H4B 0.9800
C4 H4C 0.9800
C13 C14 1.394(3)
C13 C20 1.507(3)
C17 C16 1.395(3)
C17 C21 1.504(4)
C20 H20A 0.9800
C20 H20B 0.9800
C20 H20C 0.9800
C18 H18A 0.9800
C18 H18B 0.9800
C18 H18C 0.9800
C21 H21A 0.9800
C21 H21B 0.9800
C21 H21C 0.9800
C14 C15 1.370(4)
C14 H14 0.9500
C41 H41A 0.9800
C41 H41B 0.9800
C41 H41C 0.9800
C15 C16 1.382(4)
C15 H15 0.9500
C16 H16 0.9500
C45 H45 0.9500
C5 H5A 0.9800
C5 H5B 0.9800
C5 H5C 0.9800

loop_
_geom_torsion_atom_site_label_1
_geom_torsion_atom_site_label_2
_geom_torsion_atom_site_label_3
_geom_torsion_atom_site_label_4
_geom_torsion
O1 Cu1 N2 C3 -179.32(17)
N1 Cu1 N2 C3 5.88(18)
N5 Cu1 N2 C3 -176.98(15)
O1 Cu1 N2 C12 2.2(3)
N1 Cu1 N2 C12 -172.56(15)
N5 Cu1 N2 C12 4.58(18)
N2 Cu1 O1 N5 3.2(2)
N1 Cu1 O1 N5 177.96(11)
N4 Cu2 N3 C22 -0.21(16)
N5 Cu2 N3 C22 178.00(15)
N4 Cu2 N3 C27 173.33(15)
N5 Cu2 N3 C27 -8.46(16)
N5 Cu2 N4 C24 -173.52(17)
N3 Cu2 N4 C24 2.18(16)
N5 Cu2 N4 C33 11.9(3)
N3 Cu2 N4 C33 -172.43(16)
O1 Cu1 N1 C1 177.63(16)
N2 Cu1 N1 C1 -4.44(17)
N5 Cu1 N1 C1 179.91(14)
O1 Cu1 N1 C6 -1.22(16)
N2 Cu1 N1 C6 176.71(14)
N5 Cu1 N1 C6 1.1(2)
Cu1 O1 N5 C43 -94.93(15)
Cu1 O1 N5 Cu2 133.93(11)
N4 Cu2 N5 O1 -130.64(18)
N3 Cu2 N5 O1 53.71(15)
N4 Cu2 N5 C43 97.5(2)
N3 Cu2 N5 C43 -78.15(15)
N4 Cu2 N5 Cu1 -52.5(3)
N3 Cu2 N5 Cu1 131.86(15)
N2 Cu1 N5 O1 -178.62(10)
N1 Cu1 N5 O1 -3.37(17)
O1 Cu1 N5 C43 108.67(17)
N2 Cu1 N5 C43 -69.95(15)
N1 Cu1 N5 C43 105.30(16)
O1 Cu1 N5 Cu2 -100.07(18)
N2 Cu1 N5 Cu2 81.31(17)
N1 Cu1 N5 Cu2 -103.44(17)
C27 N3 C22 C23 -177.02(19)
Cu2 N3 C22 C23 -3.4(3)
C27 N3 C22 C25 2.1(3)
Cu2 N3 C22 C25 175.81(14)
C22 N3 C27 C28 -86.9(2)
Cu2 N3 C27 C28 99.4(2)
C22 N3 C27 C32 96.5(2)
Cu2 N3 C27 C32 -77.2(2)
C6 N1 C1 C2 -179.7(2)
Cu1 N1 C1 C2 1.5(3)
C6 N1 C1 C4 1.4(3)
Cu1 N1 C1 C4 -177.47(15)
C32 C27 C28 C29 -0.1(3)
N3 C27 C28 C29 -176.61(19)
C32 C27 C28 C39 178.97(19)
N3 C27 C28 C39 2.4(3)
C10 C11 C6 C7 3.7(3)
C19 C11 C6 C7 -177.0(2)
C10 C11 C6 N1 -177.90(18)
C19 C11 C6 N1 1.4(3)
C1 N1 C6 C7 -100.8(2)
Cu1 N1 C6 C7 78.1(2)
C1 N1 C6 C11 80.8(2)
Cu1 N1 C6 C11 -100.3(2)
C24 N4 C33 C38 94.1(2)
Cu2 N4 C33 C38 -91.0(2)
C24 N4 C33 C34 -84.5(2)
Cu2 N4 C33 C34 90.3(2)
C27 C28 C29 C30 0.5(3)
C39 C28 C29 C30 -178.5(2)
N3 C22 C23 C24 6.1(4)
C25 C22 C23 C24 -173.1(2)
C9 C8 C7 C6 -0.7(3)
C9 C8 C7 C18 177.3(2)
C11 C6 C7 C8 -2.3(3)
N1 C6 C7 C8 179.35(19)
C11 C6 C7 C18 179.78(19)
N1 C6 C7 C18 1.4(3)
C12 N2 C3 C2 174.0(2)
Cu1 N2 C3 C2 -4.5(3)
C12 N2 C3 C5 -6.4(3)
Cu1 N2 C3 C5 175.12(16)
C33 N4 C24 C23 174.27(19)
Cu2 N4 C24 C23 -0.7(3)
C33 N4 C24 C26 -4.8(3)
Cu2 N4 C24 C26 -179.78(14)
C22 C23 C24 N4 -3.8(4)
C22 C23 C24 C26 175.3(2)
N1 C1 C2 C3 1.6(4)
C4 C1 C2 C3 -179.4(2)
N2 C3 C2 C1 0.1(4)
C5 C3 C2 C1 -179.6(2)
C45 C44 C43 C48 -0.5(3)
C45 C44 C43 N5 177.1(2)
C47 C48 C43 C44 -0.2(3)
C47 C48 C43 N5 -177.75(19)
O1 N5 C43 C44 176.82(17)
Cu2 N5 C43 C44 -49.4(2)
Cu1 N5 C43 C44 110.86(18)
O1 N5 C43 C48 -5.6(3)
Cu2 N5 C43 C48 128.19(18)
Cu1 N5 C43 C48 -71.5(2)
C6 C11 C10 C9 -2.4(3)
C19 C11 C10 C9 178.4(2)
C28 C27 C32 C31 -0.3(3)
N3 C27 C32 C31 176.32(19)
C28 C27 C32 C40 179.2(2)
N3 C27 C32 C40 -4.2(3)
C38 C33 C34 C35 -3.7(3)
N4 C33 C34 C35 174.97(19)
C38 C33 C34 C41 177.6(2)
N4 C33 C34 C41 -3.7(3)
C34 C33 C38 C37 2.4(3)
N4 C33 C38 C37 -176.23(18)
C34 C33 C38 C42 -179.86(19)
N4 C33 C38 C42 1.5(3)
C27 C32 C31 C30 0.2(3)
C40 C32 C31 C30 -179.3(2)
C45 C46 C47 C48 -0.8(4)
C43 C48 C47 C46 0.8(3)
C28 C29 C30 C31 -0.6(3)
C32 C31 C30 C29 0.2(4)
C11 C10 C9 C8 -0.5(3)
C7 C8 C9 C10 2.0(3)
C33 C34 C35 C36 2.4(3)
C41 C34 C35 C36 -179.0(2)
C33 C38 C37 C36 0.3(3)
C42 C38 C37 C36 -177.5(2)
C38 C37 C36 C35 -1.6(4)
C34 C35 C36 C37 0.2(4)
C3 N2 C12 C17 98.6(2)
Cu1 N2 C12 C17 -82.9(2)
C3 N2 C12 C13 -83.2(3)
Cu1 N2 C12 C13 95.3(2)
C17 C12 C13 C14 -3.5(3)
N2 C12 C13 C14 178.29(19)
C17 C12 C13 C20 175.7(2)
N2 C12 C13 C20 -2.5(3)
C13 C12 C17 C16 2.5(3)
N2 C12 C17 C16 -179.3(2)
C13 C12 C17 C21 -177.5(2)
N2 C12 C17 C21 0.7(3)
C12 C13 C14 C15 2.1(3)
C20 C13 C14 C15 -177.1(2)
C13 C14 C15 C16 0.4(4)
C14 C15 C16 C17 -1.5(4)
C12 C17 C16 C15 0.0(4)
C21 C17 C16 C15 -180.0(3)
C43 C44 C45 C46 0.6(3)
C47 C46 C45 C44 0.1(4)
